data_7152814
loop_
_publ_author_name
'Song, Qiu-Yan'
'Jiang, Kan'
'Zhao, Qian-Qian'
'Gao, Kun'
'Jin, Xiao-Jie'
'Yao, Xiao-Jun'

_publ_section_title
;
 Eleven new highly oxygenated triterpenoids from the leaves and stems of
 Schisandra chinensis.
;
_journal_issue 7
_journal_name_full 'Organic &amp; biomolecular chemistry'
_journal_page_first 1251
_journal_page_last 1258
_journal_paper_doi 10.1039/c2ob27115j
_journal_volume 11
_journal_year 2013
_chemical_absolute_configuration unk
_chemical_formula_moiety 'C32 H40 O8'
_chemical_formula_sum 'C32 H40 O8'
_chemical_formula_weight 552.64
_chemical_name_systematic
;
?
;
_space_group_crystal_system orthorhombic
_space_group_IT_number 19
_space_group_name_Hall 'P 2ac 2ab'
_space_group_name_H-M_alt 'P 21 21 21'
_symmetry_space_group_name_Hall 'P 2ac 2ab'
_symmetry_space_group_name_H-M 'P 21 21 21'
_atom_sites_solution_hydrogens geom
_atom_sites_solution_primary direct
_atom_sites_solution_secondary difmap
_audit_creation_date 2012-11-29
_audit_creation_method
;
Olex2 1.2
(compiled Nov 5 2012 18:22:26, GUI svn.r4372)
;
_cell_angle_alpha 90.00
_cell_angle_beta 90.00
_cell_angle_gamma 90.00
_cell_formula_units_Z 4
_cell_length_a 6.248(2)
_cell_length_b 14.246(5)
_cell_length_c 32.517(10)
_cell_measurement_reflns_used 2316
_cell_measurement_temperature 296(2)
_cell_measurement_theta_max 20.39
_cell_measurement_theta_min 2.36
_cell_volume 2894.3(16)
_computing_molecular_graphics
;
O. V. Dolomanov, L. J. Bourhis, R. J. Gildea, J. A. K. Howard and H. Puschmann,
OLEX2: a complete structure solution, refinement and analysis program.
J. Appl. Cryst. (2009). 42, 339-341.
;
_computing_publication_material
;
O. V. Dolomanov, L. J. Bourhis, R. J. Gildea, J. A. K. Howard and H. Puschmann,
OLEX2: a complete structure solution, refinement and analysis program.
J. Appl. Cryst. (2009). 42, 339-341.
;
_computing_structure_refinement
;
SHELXL, G.M. Sheldrick, Acta Cryst.
(2008). A64, 112-122
;
_computing_structure_solution 'SHELXS-97 (Sheldrick, 1990)'
_diffrn_ambient_temperature 296.15
_diffrn_measured_fraction_theta_full 0.990
_diffrn_measured_fraction_theta_max 0.990
_diffrn_measurement_device_type 'Bruker APEX-II CCD'
_diffrn_measurement_method '\f and \w scans'
_diffrn_radiation_monochromator graphite
_diffrn_radiation_type MoK\a
_diffrn_radiation_wavelength 0.71073
_diffrn_reflns_av_R_equivalents 0.0374
_diffrn_reflns_av_unetI/netI 0.0549
_diffrn_reflns_limit_h_max 7
_diffrn_reflns_limit_h_min -7
_diffrn_reflns_limit_k_max 17
_diffrn_reflns_limit_k_min -17
_diffrn_reflns_limit_l_max 39
_diffrn_reflns_limit_l_min -19
_diffrn_reflns_number 12876
_diffrn_reflns_theta_full 25.78
_diffrn_reflns_theta_max 25.78
_diffrn_reflns_theta_min 2.36
_diffrn_source 'fine-focus sealed tube'
_diffrn_standards_number 0
_exptl_absorpt_coefficient_mu 0.090
_exptl_absorpt_correction_T_max 0.9769
_exptl_absorpt_correction_T_min 0.9743
_exptl_absorpt_correction_type none
_exptl_crystal_density_diffrn 1.268
_exptl_crystal_density_method 'not measured'
_exptl_crystal_F_000 1184
_exptl_crystal_size_max 0.29
_exptl_crystal_size_mid 0.27
_exptl_crystal_size_min 0.26
_refine_diff_density_max 0.123
_refine_diff_density_min -0.144
_refine_diff_density_rms 0.032
_refine_ls_abs_structure_details 'Flack H D (1983), Acta Cryst. A39, 876-881'
_refine_ls_abs_structure_Flack 0.6(12)
_refine_ls_extinction_method none
_refine_ls_goodness_of_fit_ref 0.999
_refine_ls_hydrogen_treatment mixed
_refine_ls_matrix_type full
_refine_ls_number_parameters 413
_refine_ls_number_reflns 5459
_refine_ls_number_restraints 50
_refine_ls_restrained_S_all 1.002
_refine_ls_R_factor_all 0.0851
_refine_ls_R_factor_gt 0.0480
_refine_ls_shift/su_max 0.000
_refine_ls_shift/su_mean 0.000
_refine_ls_structure_factor_coef Fsqd
_refine_ls_weighting_details 'calc w=1/[\s^2^(Fo^2^)+(0.0464P)^2^+0.0000P] where P=(Fo^2^+2Fc^2^)/3'
_refine_ls_weighting_scheme calc
_refine_ls_wR_factor_gt 0.0923
_refine_ls_wR_factor_ref 0.1054
_reflns_number_gt 3564
_reflns_number_total 5459
_reflns_threshold_expression >2sigma(I)
_cod_data_source_file c2ob27115j.txt
_cod_data_source_block p212121
_cod_original_cell_volume 2894.6(16)
_cod_database_code 7152814
_olex2_refinement_description
;
1. Fixed Uiso
At 1.2 times of:
{H23A,H23B} of C23, H24 of C24, H22 of C22, {H21A,H21B} of C21, H20 of C20,
{H19A,H19B} of C19, H17 of C17, {H16A,H16B} of C16, {H15A,H15B} of C15, {H12A,
H12B} of C12, H7 of C7, H6 of C6, H5 of C5, {H2A,H2B} of C2, H1 of C1
At 1.5 times of:
{H32D,H32E,H32F} of C32B, {H27A,H27B,H27C} of C27, {H28A,H28B,H28C} of C28,
{H29A,H29B,H29C} of C29, {H30A,H30B,H30C} of C30, {H32A,H32B,H32C} of C32A,
{H18A,H18B,H18C} of C18
2. Restrained distances
C31A-C32A
1.5 with sigma of 0.02
C31B-C32B
1.5 with sigma of 0.02
3. Uiso/Uaniso restraints and constraints
Uanis(O7B) ~ Ueq, Uanis(O7A) ~ Ueq, Uanis(C31A) ~ Ueq, Uanis(O8A) ~ Ueq, Uanis(O8B) ~ Ueq, Uanis(C31B) ~ Ueq, Uanis(C32A) ~ Ueq, Uanis(C32B) ~ Ueq: with sigma of 0.01 and sigma for terminal atoms of 0.02
4. Others
Fixed Sof: O7A(0.6) C31A(0.6) O8A(0.6) O8B(0.4) O7B(0.4) C31B(0.4) C32A(0.6)
H32A(0.6) H32B(0.6) H32C(0.6) C32B(0.4) H32D(0.4) H32E(0.4) H32F(0.4)
5.a Ternary CH refined with riding coordinates:
C5(H5), C17(H17), C20(H20), C22(H22), C24(H24)
5.b Secondary CH2 refined with riding coordinates:
C12(H12A,H12B), C15(H15A,H15B), C16(H16A,H16B), C19(H19A,H19B), C21(H21A,
H21B), C23(H23A,H23B)
5.c Aromatic/amide H refined with riding coordinates:
C6(H6), C7(H7)
5.d Idealised Me refined as rotating group:
C18(H18A,H18B,H18C), C27(H27A,H27B,H27C), C28(H28A,H28B,H28C), C29(H29A,H29B,
H29C), C30(H30A,H30B,H30C), C32A(H32A,H32B,H32C), C32B(H32D,H32E,H32F)
;

loop_
_space_group_symop_id
_space_group_symop_operation_xyz
1 'x, y, z'
2 '-x+1/2, -y, z+1/2'
3 '-x, y+1/2, -z+1/2'
4 'x+1/2, -y+1/2, -z'

loop_
_atom_site_label
_atom_site_type_symbol
_atom_site_fract_x
_atom_site_fract_y
_atom_site_fract_z
_atom_site_U_iso_or_equiv
_atom_site_adp_type
_atom_site_occupancy
_atom_site_symmetry_multiplicity
_atom_site_calc_flag
_atom_site_refinement_flags
_atom_site_disorder_assembly
_atom_site_disorder_group
C1 C 0.6612(5) 0.42514(18) 0.16564(7) 0.0463(7) Uani 1 1 d . . .
H1 H 0.521(5) 0.4495(17) 0.1633(7) 0.056 Uiso 1 1 d . . .
C2 C 0.8271(6) 0.4987(2) 0.15644(9) 0.0572(8) Uani 1 1 d . . .
H2A H 0.765(4) 0.562(2) 0.1620(8) 0.069 Uiso 1 1 d . . .
H2B H 0.871(5) 0.4998(18) 0.1296(8) 0.069 Uiso 1 1 d . . .
C3 C 1.0033(5) 0.47853(19) 0.18539(9) 0.0549(7) Uani 1 1 d . . .
C4 C 0.6041(5) 0.26629(18) 0.16115(8) 0.0548(8) Uani 1 1 d . . .
C5 C 0.7023(4) 0.28056(16) 0.20448(7) 0.0459(6) Uani 1 1 d . . .
H5 H 0.8494 0.2570 0.2031 0.055 Uiso 1 1 calc R . .
C6 C 0.5942(5) 0.22751(18) 0.23819(7) 0.0608(8) Uani 1 1 d . . .
H6 H 0.5138 0.1760 0.2299 0.073 Uiso 1 1 calc R . .
C7 C 0.5967(5) 0.24362(18) 0.27845(7) 0.0577(7) Uani 1 1 d . . .
H7 H 0.5271 0.1998 0.2949 0.069 Uiso 1 1 calc R . .
C8 C 0.6969(4) 0.32262(17) 0.29969(7) 0.0433(6) Uani 1 1 d . . .
C9 C 0.6978(4) 0.41025(16) 0.28415(7) 0.0431(6) Uani 1 1 d . . .
C10 C 0.7180(4) 0.38816(16) 0.20831(7) 0.0403(6) Uani 1 1 d . . .
C11 C 0.8117(5) 0.48728(17) 0.30525(7) 0.0490(7) Uani 1 1 d . . .
C12 C 0.9131(5) 0.47060(16) 0.34690(7) 0.0488(7) Uani 1 1 d . . .
H12A H 0.8934 0.5259 0.3639 0.059 Uiso 1 1 calc R . .
H12B H 1.0656 0.4609 0.3434 0.059 Uiso 1 1 calc R . .
C13 C 0.8168(4) 0.38578(16) 0.36867(7) 0.0394(6) Uani 1 1 d . . .
C14 C 0.8209(4) 0.30127(16) 0.33878(7) 0.0421(6) Uani 1 1 d . . .
C15 C 0.7409(5) 0.22129(17) 0.36631(7) 0.0548(8) Uani 1 1 d . . .
H15A H 0.7840 0.1606 0.3556 0.066 Uiso 1 1 calc R . .
H15B H 0.5863 0.2227 0.3690 0.066 Uiso 1 1 calc R . .
C16 C 0.8506(5) 0.24196(17) 0.40766(7) 0.0562(7) Uani 1 1 d . . .
H16A H 0.9674 0.1983 0.4121 0.067 Uiso 1 1 calc R . .
H16B H 0.7489 0.2351 0.4300 0.067 Uiso 1 1 calc R . .
C17 C 0.9372(4) 0.34464(15) 0.40623(6) 0.0437(6) Uani 1 1 d . . .
H17 H 1.0896 0.3417 0.3992 0.052 Uiso 1 1 calc R . .
C18 C 0.5873(5) 0.4112(2) 0.38155(8) 0.0572(7) Uani 1 1 d . . .
H18A H 0.5030 0.4237 0.3575 0.086 Uiso 1 1 calc R . .
H18B H 0.5900 0.4659 0.3987 0.086 Uiso 1 1 calc R . .
H18C H 0.5255 0.3597 0.3965 0.086 Uiso 1 1 calc R . .
C19 C 0.5948(5) 0.43231(17) 0.24332(6) 0.0485(7) Uani 1 1 d . . .
H19A H 0.5899 0.4998 0.2395 0.058 Uiso 1 1 calc R . .
H19B H 0.4490 0.4089 0.2432 0.058 Uiso 1 1 calc R . .
C20 C 0.9177(5) 0.39279(16) 0.44813(7) 0.0472(7) Uani 1 1 d . . .
H20 H 0.7672 0.3926 0.4566 0.057 Uiso 1 1 calc R . .
C21 C 1.0052(6) 0.49445(17) 0.45088(8) 0.0708(10) Uani 1 1 d . . .
H21A H 1.0882 0.5098 0.4266 0.085 Uiso 1 1 calc R . .
H21B H 0.8887 0.5391 0.4534 0.085 Uiso 1 1 calc R . .
C22 C 1.0509(4) 0.34094(18) 0.48060(7) 0.0484(7) Uani 1 1 d . A .
H22 H 1.0884 0.2778 0.4711 0.058 Uiso 1 1 calc R . .
C23 C 1.2467(4) 0.3988(2) 0.48684(8) 0.0569(8) Uani 1 1 d . . .
H23A H 1.3448 0.3935 0.4638 0.068 Uiso 1 1 calc R . .
H23B H 1.3204 0.3823 0.5121 0.068 Uiso 1 1 calc R . .
C24 C 1.1466(5) 0.49650(19) 0.48934(8) 0.0630(9) Uani 1 1 d . A .
H24 H 1.2563 0.5454 0.4871 0.076 Uiso 1 1 calc R . .
C25 C 1.0330(6) 0.5016(2) 0.53071(8) 0.0686(9) Uani 1 1 d . . .
C26 C 0.8999(6) 0.4156(3) 0.54059(10) 0.0771(10) Uani 1 1 d . A .
C27 C 1.1918(6) 0.5118(2) 0.56669(9) 0.0868(11) Uani 1 1 d . A .
H27A H 1.1139 0.5189 0.5920 0.130 Uiso 1 1 calc R . .
H27B H 1.2801 0.5660 0.5623 0.130 Uiso 1 1 calc R . .
H27C H 1.2802 0.4568 0.5682 0.130 Uiso 1 1 calc R . .
C28 C 1.0461(5) 0.2744(2) 0.32351(8) 0.0595(8) Uani 1 1 d . . .
H28A H 1.1115 0.3277 0.3106 0.089 Uiso 1 1 calc R . .
H28B H 1.0351 0.2240 0.3040 0.089 Uiso 1 1 calc R . .
H28C H 1.1320 0.2547 0.3464 0.089 Uiso 1 1 calc R . .
C29 C 0.3616(5) 0.2667(2) 0.16091(9) 0.0742(9) Uani 1 1 d . . .
H29A H 0.3112 0.2738 0.1332 0.111 Uiso 1 1 calc R . .
H29B H 0.3103 0.3180 0.1773 0.111 Uiso 1 1 calc R . .
H29C H 0.3095 0.2086 0.1720 0.111 Uiso 1 1 calc R . .
C30 C 0.6919(6) 0.1792(2) 0.14013(9) 0.0855(11) Uani 1 1 d . . .
H30A H 0.8450 0.1835 0.1384 0.128 Uiso 1 1 calc R . .
H30B H 0.6329 0.1744 0.1130 0.128 Uiso 1 1 calc R . .
H30C H 0.6534 0.1246 0.1558 0.128 Uiso 1 1 calc R . .
O1 O 0.6857(3) 0.34600(12) 0.13881(5) 0.0573(5) Uani 1 1 d . . .
O2 O 0.9438(3) 0.41385(10) 0.21355(5) 0.0478(4) Uani 1 1 d . . .
O3 O 1.1800(4) 0.51146(15) 0.18616(7) 0.0793(6) Uani 1 1 d . . .
O4 O 0.8250(4) 0.56503(12) 0.28949(6) 0.0776(7) Uani 1 1 d . . .
O5 O 0.9314(3) 0.33663(14) 0.51928(5) 0.0621(5) Uani 1 1 d . . .
O7A O 0.9403(9) 0.5956(4) 0.53145(15) 0.0714(14) Uani 0.60 1 d PU A 1
C31A C 0.7383(15) 0.6031(7) 0.5196(3) 0.097(2) Uani 0.60 1 d PDU A 1
O8A O 0.6441(8) 0.5410(4) 0.50202(16) 0.1274(18) Uani 0.60 1 d PU A 1
O8B O 1.0397(13) 0.6858(4) 0.53667(18) 0.0906(18) Uani 0.40 1 d PU A 2
O7B O 0.8258(18) 0.5596(5) 0.5356(2) 0.0657(19) Uani 0.40 1 d PU A 2
C31B C 0.864(2) 0.6535(9) 0.5370(3) 0.072(3) Uani 0.40 1 d PDU A 2
O6 O 0.7778(5) 0.4122(2) 0.56900(8) 0.1440(13) Uani 1 1 d . . .
C32A C 0.644(3) 0.6934(11) 0.5405(4) 0.100(4) Uani 0.60 1 d PDU A 1
H32A H 0.6128 0.6804 0.5689 0.150 Uiso 0.60 1 calc PR A 1
H32B H 0.5147 0.7116 0.5267 0.150 Uiso 0.60 1 calc PR A 1
H32C H 0.7463 0.7435 0.5388 0.150 Uiso 0.60 1 calc PR A 1
C32B C 0.657(4) 0.708(2) 0.5268(7) 0.143(10) Uani 0.40 1 d PDU A 2
H32D H 0.6725 0.7726 0.5353 0.215 Uiso 0.40 1 calc PR A 2
H32E H 0.5380 0.6806 0.5410 0.215 Uiso 0.40 1 calc PR A 2
H32F H 0.6311 0.7061 0.4977 0.215 Uiso 0.40 1 calc PR A 2

loop_
_atom_site_aniso_label
_atom_site_aniso_U_11
_atom_site_aniso_U_22
_atom_site_aniso_U_33
_atom_site_aniso_U_23
_atom_site_aniso_U_13
_atom_site_aniso_U_12
C1 0.0539(18) 0.0453(15) 0.0398(13) 0.0021(12) -0.0054(14) 0.0017(15)
C2 0.071(2) 0.0556(17) 0.0450(15) 0.0099(15) -0.0054(17) -0.0013(17)
C3 0.058(2) 0.0448(15) 0.0623(17) 0.0110(14) 0.0013(16) 0.0002(16)
C4 0.073(2) 0.0479(16) 0.0435(14) 0.0003(13) -0.0052(15) -0.0055(15)
C5 0.0545(17) 0.0424(14) 0.0407(13) 0.0001(12) -0.0052(13) -0.0003(13)
C6 0.085(2) 0.0511(16) 0.0467(15) 0.0020(13) -0.0099(15) -0.0234(16)
C7 0.077(2) 0.0521(15) 0.0444(15) 0.0055(13) -0.0019(15) -0.0201(15)
C8 0.0485(16) 0.0481(15) 0.0333(12) -0.0008(12) 0.0036(12) -0.0026(13)
C9 0.0471(16) 0.0461(14) 0.0362(13) 0.0002(11) -0.0010(12) 0.0053(13)
C10 0.0429(17) 0.0429(13) 0.0352(13) 0.0010(11) -0.0043(12) -0.0001(12)
C11 0.0649(18) 0.0375(14) 0.0445(15) 0.0041(12) -0.0008(14) 0.0033(15)
C12 0.0643(19) 0.0411(14) 0.0409(13) 0.0011(11) -0.0037(13) 0.0002(14)
C13 0.0417(15) 0.0436(13) 0.0329(12) 0.0015(10) 0.0014(12) 0.0024(13)
C14 0.0510(17) 0.0401(13) 0.0353(12) 0.0008(11) 0.0046(13) 0.0023(13)
C15 0.081(2) 0.0459(14) 0.0377(13) 0.0041(12) -0.0012(14) -0.0078(14)
C16 0.076(2) 0.0522(15) 0.0401(14) 0.0081(12) 0.0024(14) -0.0040(16)
C17 0.0469(16) 0.0474(14) 0.0369(12) 0.0011(11) 0.0040(12) 0.0002(14)
C18 0.0524(18) 0.0723(18) 0.0468(15) -0.0054(14) 0.0011(14) 0.0108(16)
C19 0.0556(18) 0.0498(15) 0.0401(14) 0.0018(12) -0.0031(13) 0.0066(13)
C20 0.0519(17) 0.0550(15) 0.0346(13) 0.0003(12) -0.0032(12) 0.0049(14)
C21 0.110(3) 0.0530(16) 0.0492(15) -0.0026(14) -0.0224(17) 0.0041(18)
C22 0.0564(19) 0.0552(15) 0.0338(13) 0.0006(12) 0.0052(13) 0.0014(15)
C23 0.0512(19) 0.080(2) 0.0398(14) 0.0026(14) 0.0008(13) -0.0035(16)
C24 0.082(2) 0.0572(18) 0.0501(16) 0.0076(14) -0.0170(17) -0.0198(17)
C25 0.093(3) 0.0642(19) 0.0480(17) -0.0109(14) -0.0064(17) 0.009(2)
C26 0.083(3) 0.100(3) 0.0479(17) -0.0140(19) 0.0111(19) -0.001(2)
C27 0.121(3) 0.087(2) 0.0522(18) -0.0152(16) -0.026(2) 0.001(2)
C28 0.067(2) 0.0624(17) 0.0492(15) -0.0055(13) 0.0044(15) 0.0174(17)
C29 0.080(3) 0.072(2) 0.0704(19) 0.0048(17) -0.0216(19) -0.0167(19)
C30 0.135(3) 0.0608(18) 0.0611(18) -0.0125(16) 0.005(2) -0.001(2)
O1 0.0796(13) 0.0536(10) 0.0387(9) 0.0012(9) 0.0003(9) -0.0028(11)
O2 0.0464(12) 0.0431(9) 0.0540(10) 0.0079(8) -0.0059(9) 0.0001(9)
O3 0.0576(15) 0.0739(14) 0.1064(17) 0.0290(12) -0.0021(14) -0.0126(13)
O4 0.1283(19) 0.0424(11) 0.0621(12) 0.0064(10) -0.0237(13) -0.0008(12)
O5 0.0719(14) 0.0782(13) 0.0361(9) 0.0026(10) 0.0064(10) -0.0147(12)
O7A 0.076(4) 0.061(3) 0.078(3) -0.011(2) -0.001(3) 0.001(3)
C31A 0.093(6) 0.094(5) 0.104(5) -0.026(5) -0.008(4) 0.013(5)
O8A 0.074(3) 0.147(4) 0.161(5) -0.071(4) -0.006(3) -0.001(3)
O8B 0.104(5) 0.071(4) 0.096(4) 0.015(3) 0.014(4) -0.008(4)
O7B 0.075(5) 0.061(4) 0.061(4) -0.010(3) 0.006(4) 0.003(4)
C31B 0.087(7) 0.071(6) 0.058(5) 0.008(5) -0.003(5) 0.010(6)
O6 0.154(3) 0.188(3) 0.0898(18) -0.0281(19) 0.077(2) -0.018(2)
C32A 0.108(8) 0.095(7) 0.096(6) 0.017(5) -0.001(6) 0.040(6)
C32B 0.138(13) 0.104(11) 0.189(19) 0.008(13) 0.040(15) 0.030(10)

loop_
_atom_type_symbol
_atom_type_description
_atom_type_scat_dispersion_real
_atom_type_scat_dispersion_imag
_atom_type_scat_source
C C 0.0033 0.0016 'International Tables Vol C Tables 4.2.6.8 and 6.1.1.4'
H H 0.0000 0.0000 'International Tables Vol C Tables 4.2.6.8 and 6.1.1.4'
O O 0.0106 0.0060 'International Tables Vol C Tables 4.2.6.8 and 6.1.1.4'

loop_
_geom_angle_atom_site_label_1
_geom_angle_atom_site_label_2
_geom_angle_atom_site_label_3
_geom_angle
C2 C1 H1 111.6(15)
C2 C1 C10 105.1(2)
C10 C1 H1 114.6(15)
O1 C1 H1 109.7(15)
O1 C1 C2 110.7(2)
O1 C1 C10 104.89(19)
C1 C2 H2A 108.9(16)
C1 C2 H2B 114.1(18)
H2A C2 H2B 106(2)
C3 C2 C1 104.6(2)
C3 C2 H2A 110.5(16)
C3 C2 H2B 112.8(19)
O2 C3 C2 111.1(3)
O3 C3 C2 128.6(3)
O3 C3 O2 120.4(3)
C29 C4 C5 113.6(2)
C29 C4 C30 111.2(3)
C30 C4 C5 111.9(2)
O1 C4 C5 102.4(2)
O1 C4 C29 110.4(2)
O1 C4 C30 106.8(2)
C4 C5 H5 106.5
C6 C5 C4 115.0(2)
C6 C5 H5 106.5
C6 C5 C10 118.2(2)
C10 C5 C4 103.26(18)
C10 C5 H5 106.5
C5 C6 H6 115.5
C7 C6 C5 129.1(2)
C7 C6 H6 115.5
C6 C7 H7 116.4
C6 C7 C8 127.1(2)
C8 C7 H7 116.4
C7 C8 C14 117.4(2)
C9 C8 C7 122.6(2)
C9 C8 C14 119.8(2)
C8 C9 C11 121.1(2)
C8 C9 C19 121.4(2)
C11 C9 C19 117.4(2)
C1 C10 C5 104.76(19)
C19 C10 C1 115.0(2)
C19 C10 C5 116.3(2)
O2 C10 C1 104.1(2)
O2 C10 C5 108.59(19)
O2 C10 C19 107.37(19)
C9 C11 C12 120.0(2)
O4 C11 C9 120.7(2)
O4 C11 C12 119.2(2)
C11 C12 H12A 109.2
C11 C12 H12B 109.2
C11 C12 C13 112.0(2)
H12A C12 H12B 107.9
C13 C12 H12A 109.2
C13 C12 H12B 109.2
C12 C13 C14 108.56(18)
C12 C13 C17 118.3(2)
C12 C13 C18 108.0(2)
C14 C13 C17 101.09(17)
C18 C13 C14 111.7(2)
C18 C13 C17 109.12(19)
C8 C14 C13 111.16(18)
C8 C14 C15 118.1(2)
C8 C14 C28 104.2(2)
C15 C14 C13 101.88(18)
C15 C14 C28 107.5(2)
C28 C14 C13 114.3(2)
C14 C15 H15A 111.2
C14 C15 H15B 111.2
C14 C15 C16 102.9(2)
H15A C15 H15B 109.1
C16 C15 H15A 111.2
C16 C15 H15B 111.2
C15 C16 H16A 110.1
C15 C16 H16B 110.1
C15 C16 C17 107.94(18)
H16A C16 H16B 108.4
C17 C16 H16A 110.1
C17 C16 H16B 110.1
C13 C17 C16 102.10(19)
C13 C17 H17 107.7
C16 C17 H17 107.7
C20 C17 C13 119.56(19)
C20 C17 C16 111.47(19)
C20 C17 H17 107.7
C13 C18 H18A 109.5
C13 C18 H18B 109.5
C13 C18 H18C 109.5
H18A C18 H18B 109.5
H18A C18 H18C 109.5
H18B C18 H18C 109.5
C9 C19 C10 111.0(2)
C9 C19 H19A 109.4
C9 C19 H19B 109.4
C10 C19 H19A 109.4
C10 C19 H19B 109.4
H19A C19 H19B 108.0
C17 C20 H20 109.0
C17 C20 C21 116.2(2)
C17 C20 C22 110.73(19)
C21 C20 H20 109.0
C22 C20 H20 109.0
C22 C20 C21 102.6(2)
C20 C21 H21A 110.6
C20 C21 H21B 110.6
H21A C21 H21B 108.8
C24 C21 C20 105.6(2)
C24 C21 H21A 110.6
C24 C21 H21B 110.6
C20 C22 H22 110.8
C23 C22 C20 105.8(2)
C23 C22 H22 110.8
O5 C22 C20 109.6(2)
O5 C22 H22 110.8
O5 C22 C23 109.0(2)
C22 C23 H23A 111.8
C22 C23 H23B 111.8
C22 C23 C24 100.1(2)
H23A C23 H23B 109.5
C24 C23 H23A 111.8
C24 C23 H23B 111.8
C21 C24 H24 110.9
C23 C24 C21 100.1(2)
C23 C24 H24 110.9
C25 C24 C21 117.0(3)
C25 C24 C23 106.3(2)
C25 C24 H24 110.9
C24 C25 C27 112.0(3)
C24 C25 O7B 120.4(3)
C26 C25 C24 113.8(2)
C26 C25 C27 105.6(3)
C26 C25 O7B 87.2(4)
C27 C25 O7B 114.3(4)
O7A C25 C24 104.1(3)
O7A C25 C26 121.4(4)
O7A C25 C27 99.0(3)
O7A C25 O7B 34.3(3)
O5 C26 C25 119.4(3)
O6 C26 C25 123.0(3)
O6 C26 O5 117.4(3)
C25 C27 H27A 109.5
C25 C27 H27B 109.5
C25 C27 H27C 109.5
H27A C27 H27B 109.5
H27A C27 H27C 109.5
H27B C27 H27C 109.5
C14 C28 H28A 109.5
C14 C28 H28B 109.5
C14 C28 H28C 109.5
H28A C28 H28B 109.5
H28A C28 H28C 109.5
H28B C28 H28C 109.5
C4 C29 H29A 109.5
C4 C29 H29B 109.5
C4 C29 H29C 109.5
H29A C29 H29B 109.5
H29A C29 H29C 109.5
H29B C29 H29C 109.5
C4 C30 H30A 109.5
C4 C30 H30B 109.5
C4 C30 H30C 109.5
H30A C30 H30B 109.5
H30A C30 H30C 109.5
H30B C30 H30C 109.5
C1 O1 C4 105.98(18)
C3 O2 C10 110.9(2)
C26 O5 C22 119.0(2)
C31A O7A C25 116.6(7)
O7A C31A C32A 107.4(9)
O8A C31A O7A 123.0(9)
O8A C31A C32A 128.5(10)
C31B O7B C25 112.6(11)
O8B C31B O7B 122.8(13)
O8B C31B C32B 125.0(16)
O7B C31B C32B 110.1(17)
C31B C32B H32D 109.5
C31B C32B H32E 109.5
C31B C32B H32F 109.5
H32D C32B H32E 109.5
H32D C32B H32F 109.5
H32E C32B H32F 109.5

loop_
_geom_bond_atom_site_label_1
_geom_bond_atom_site_label_2
_geom_bond_distance
C1 H1 0.95(3)
C1 C2 1.504(4)
C1 C10 1.526(3)
C1 O1 1.434(3)
C2 H2A 0.99(3)
C2 H2B 0.91(3)
C2 C3 1.477(4)
C3 O2 1.351(3)
C3 O3 1.200(3)
C4 C5 1.550(3)
C4 C29 1.516(4)
C4 C30 1.519(4)
C4 O1 1.441(3)
C5 H5 0.9800
C5 C6 1.493(3)
C5 C10 1.541(3)
C6 H6 0.9300
C6 C7 1.329(3)
C7 H7 0.9300
C7 C8 1.461(3)
C8 C9 1.347(3)
C8 C14 1.520(3)
C9 C11 1.477(3)
C9 C19 1.509(3)
C10 C19 1.511(3)
C10 O2 1.467(3)
C11 C12 1.514(3)
C11 O4 1.223(3)
C12 H12A 0.9700
C12 H12B 0.9700
C12 C13 1.524(3)
C13 C14 1.548(3)
C13 C17 1.550(3)
C13 C18 1.537(4)
C14 C15 1.533(3)
C14 C28 1.540(4)
C15 H15A 0.9700
C15 H15B 0.9700
C15 C16 1.537(3)
C16 H16A 0.9700
C16 H16B 0.9700
C16 C17 1.560(3)
C17 H17 0.9800
C17 C20 1.530(3)
C18 H18A 0.9600
C18 H18B 0.9600
C18 H18C 0.9600
C19 H19A 0.9700
C19 H19B 0.9700
C20 H20 0.9800
C20 C21 1.551(4)
C20 C22 1.534(3)
C21 H21A 0.9700
C21 H21B 0.9700
C21 C24 1.531(4)
C22 H22 0.9800
C22 C23 1.489(4)
C22 O5 1.464(3)
C23 H23A 0.9700
C23 H23B 0.9700
C23 C24 1.528(4)
C24 H24 0.9800
C24 C25 1.523(4)
C25 C26 1.516(5)
C25 C27 1.541(4)
C25 O7A 1.460(7)
C25 O7B 1.544(10)
C26 O5 1.335(4)
C26 O6 1.199(4)
C27 H27A 0.9600
C27 H27B 0.9600
C27 H27C 0.9600
C28 H28A 0.9600
C28 H28B 0.9600
C28 H28C 0.9600
C29 H29A 0.9600
C29 H29B 0.9600
C29 H29C 0.9600
C30 H30A 0.9600
C30 H30B 0.9600
C30 H30C 0.9600
O7A C31A 1.324(10)
C31A O8A 1.206(9)
C31A C32A 1.570(14)
O8B C31B 1.191(12)
O7B C31B 1.358(14)
C31B C32B 1.549(17)
C32A H32A 0.9600
C32A H32B 0.9600
C32A H32C 0.9600
C32B H32D 0.9600
C32B H32E 0.9600
C32B H32F 0.9600

loop_
_geom_torsion_atom_site_label_1
_geom_torsion_atom_site_label_2
_geom_torsion_atom_site_label_3
_geom_torsion_atom_site_label_4
_geom_torsion
C1 C2 C3 O2 -9.8(3)
C1 C2 C3 O3 170.1(3)
C1 C10 C19 C9 -165.7(2)
C1 C10 O2 C3 15.4(2)
C2 C1 C10 C5 -134.5(2)
C2 C1 C10 C19 96.6(3)
C2 C1 C10 O2 -20.6(3)
C2 C1 O1 C4 152.2(2)
C2 C3 O2 C10 -3.7(3)
C4 C5 C6 C7 -158.9(3)
C4 C5 C10 C1 -8.1(3)
C4 C5 C10 C19 120.0(2)
C4 C5 C10 O2 -118.9(2)
C5 C4 O1 C1 -44.2(3)
C5 C6 C7 C8 4.4(5)
C5 C10 C19 C9 71.4(3)
C5 C10 O2 C3 126.6(2)
C6 C5 C10 C1 -136.3(3)
C6 C5 C10 C19 -8.2(3)
C6 C5 C10 O2 112.9(3)
C6 C7 C8 C9 37.3(5)
C6 C7 C8 C14 -137.0(3)
C7 C8 C9 C11 -176.3(2)
C7 C8 C9 C19 -0.2(4)
C7 C8 C14 C13 -150.8(2)
C7 C8 C14 C15 -33.6(3)
C7 C8 C14 C28 85.6(3)
C8 C9 C11 C12 -5.5(4)
C8 C9 C11 O4 174.7(3)
C8 C9 C19 C10 -68.8(3)
C8 C14 C15 C16 -161.5(2)
C9 C8 C14 C13 34.7(3)
C9 C8 C14 C15 151.9(2)
C9 C8 C14 C28 -88.9(3)
C9 C11 C12 C13 -20.6(3)
C10 C1 C2 C3 18.6(3)
C10 C1 O1 C4 39.3(3)
C10 C5 C6 C7 -36.4(5)
C11 C9 C19 C10 107.5(2)
C11 C12 C13 C14 51.1(3)
C11 C12 C13 C17 165.4(2)
C11 C12 C13 C18 -70.2(3)
C12 C13 C14 C8 -58.6(3)
C12 C13 C14 C15 174.7(2)
C12 C13 C14 C28 59.1(3)
C12 C13 C17 C16 -157.4(2)
C12 C13 C17 C20 79.1(3)
C13 C14 C15 C16 -39.4(3)
C13 C17 C20 C21 -63.0(3)
C13 C17 C20 C22 -179.5(2)
C14 C8 C9 C11 -2.1(4)
C14 C8 C9 C19 174.0(2)
C14 C13 C17 C16 -39.1(2)
C14 C13 C17 C20 -162.6(2)
C14 C15 C16 C17 14.9(3)
C15 C16 C17 C13 15.2(3)
C15 C16 C17 C20 144.0(2)
C16 C17 C20 C21 178.2(2)
C16 C17 C20 C22 61.7(3)
C17 C13 C14 C8 176.3(2)
C17 C13 C14 C15 49.6(2)
C17 C13 C14 C28 -66.1(2)
C17 C20 C21 C24 -131.4(3)
C17 C20 C22 C23 103.3(2)
C17 C20 C22 O5 -139.3(2)
C18 C13 C14 C8 60.3(3)
C18 C13 C14 C15 -66.4(2)
C18 C13 C14 C28 178.0(2)
C18 C13 C17 C16 78.8(2)
C18 C13 C17 C20 -44.7(3)
C19 C9 C11 C12 178.2(2)
C19 C9 C11 O4 -1.6(4)
C19 C10 O2 C3 -107.0(2)
C20 C21 C24 C23 37.1(3)
C20 C21 C24 C25 -77.2(3)
C20 C22 C23 C24 44.8(2)
C20 C22 O5 C26 -69.3(3)
C21 C20 C22 C23 -21.4(3)
C21 C20 C22 O5 96.0(3)
C21 C24 C25 C26 65.2(4)
C21 C24 C25 C27 -175.1(2)
C21 C24 C25 O7A -69.1(4)
C21 C24 C25 O7B -36.2(5)
C22 C20 C21 C24 -10.4(3)
C22 C23 C24 C21 -49.7(3)
C22 C23 C24 C25 72.4(3)
C23 C22 O5 C26 46.0(3)
C23 C24 C25 C26 -45.6(4)
C23 C24 C25 C27 74.1(3)
C23 C24 C25 O7A -179.9(3)
C23 C24 C25 O7B -147.0(4)
C24 C25 C26 O5 16.2(4)
C24 C25 C26 O6 -169.9(3)
C24 C25 O7A C31A 95.5(7)
C24 C25 O7B C31B -75.6(8)
C25 C26 O5 C22 -15.6(4)
C25 O7A C31A O8A -13.4(13)
C25 O7A C31A C32A 155.2(7)
C25 O7B C31B O8B -3.6(12)
C25 O7B C31B C32B 160.5(11)
C26 C25 O7A C31A -34.4(7)
C26 C25 O7B C31B 168.3(6)
C27 C25 C26 O5 -107.1(3)
C27 C25 C26 O6 66.8(5)
C27 C25 O7A C31A -148.9(6)
C27 C25 O7B C31B 62.4(7)
C28 C14 C15 C16 81.0(2)
C29 C4 C5 C6 42.2(3)
C29 C4 C5 C10 -88.0(3)
C29 C4 O1 C1 77.0(3)
C30 C4 C5 C6 -84.7(3)
C30 C4 C5 C10 145.1(2)
C30 C4 O1 C1 -161.9(2)
O1 C1 C2 C3 -94.2(3)
O1 C1 C10 C5 -17.7(3)
O1 C1 C10 C19 -146.6(2)
O1 C1 C10 O2 96.2(2)
O1 C4 C5 C6 161.2(2)
O1 C4 C5 C10 31.0(3)
O2 C10 C19 C9 -50.4(3)
O3 C3 O2 C10 176.4(3)
O4 C11 C12 C13 159.2(3)
O5 C22 C23 C24 -72.9(2)
O7A C25 C26 O5 141.8(3)
O7A C25 C26 O6 -44.3(5)
O7A C25 O7B C31B -6.7(6)
O7B C25 C26 O5 138.4(4)
O7B C25 C26 O6 -47.7(5)
O7B C25 O7A C31A -28.5(6)
O6 C26 O5 C22 170.1(3)
